data_4507505
loop_
_publ_author_name
'Gelbrich, Thomas'
'Braun, Doris E.'
'Ellern, Arkady'
'Griesser, Ulrich J.'

_publ_section_title
;
 Four Polymorphs of Methyl Paraben: Structural Relationships and Relative
 Energy Differences.
;
_journal_issue 3
_journal_name_full 'Crystal growth &amp; design'
_journal_page_first 1206
_journal_page_last 1217
_journal_paper_doi 10.1021/cg301639r
_journal_volume 13
_journal_year 2013
_chemical_formula_moiety 'C8 H8 O3'
_chemical_formula_sum 'C8 H8 O3'
_chemical_formula_weight 152.14
_chemical_melting_point 380
_chemical_name_common 'methyl paraben'
_chemical_name_systematic
; 
methyl 4-hydroxybenzoate
;
_space_group_IT_number 9
_symmetry_cell_setting monoclinic
_symmetry_space_group_name_Hall 'C -2yc'
_symmetry_space_group_name_H-M 'C 1 c 1'
_atom_sites_solution_hydrogens geom
_atom_sites_solution_primary direct
_atom_sites_solution_secondary difmap
_audit_creation_method SHELXL-97
_cell_angle_alpha 90.00
_cell_angle_beta 107.61(3)
_cell_angle_gamma 90.00
_cell_formula_units_Z 4
_cell_length_a 17.517(5)
_cell_length_b 7.2602(18)
_cell_length_c 6.224(2)
_cell_measurement_reflns_used 336
_cell_measurement_temperature 298(2)
_cell_measurement_theta_max 66.7752
_cell_measurement_theta_min 5.2943
_cell_volume 754.5(4)
_computing_cell_refinement
;
CrysAlisPro, Oxford Diffraction Ltd.,
Version 1.171.33.55 (release 05-01-2010 CrysAlis171 .NET)
(compiled Jan  5 2010,16:28:46)
;
_computing_data_collection
;
CrysAlisPro, Oxford Diffraction Ltd.,
Version 1.171.33.55 (release 05-01-2010 CrysAlis171 .NET)
(compiled Jan  5 2010,16:28:46)
;
_computing_data_reduction
;
CrysAlisPro, Oxford Diffraction Ltd.,
Version 1.171.33.55 (release 05-01-2010 CrysAlis171 .NET)
(compiled Jan  5 2010,16:28:46)
;
_computing_structure_refinement 'SHELXL-97 (Sheldrick, 2008)'
_computing_structure_solution 'SHELXS-97 (Sheldrick, 2008)'
_diffrn_ambient_temperature 298(2)
_diffrn_detector_area_resol_mean 10.3575
_diffrn_measured_fraction_theta_full 0.985
_diffrn_measured_fraction_theta_max 0.985
_diffrn_measurement_device_type 'Xcalibur, Ruby, Gemini ultra'
_diffrn_measurement_method '\w scans'
_diffrn_radiation_monochromator graphite
_diffrn_radiation_source 'Enhance Ultra (Cu) X-ray Source'
_diffrn_radiation_type CuK\a
_diffrn_radiation_wavelength 1.54180
_diffrn_reflns_av_R_equivalents 0.0803
_diffrn_reflns_av_sigmaI/netI 0.1386
_diffrn_reflns_limit_h_max 16
_diffrn_reflns_limit_h_min -20
_diffrn_reflns_limit_k_max 8
_diffrn_reflns_limit_k_min -8
_diffrn_reflns_limit_l_max 7
_diffrn_reflns_limit_l_min -7
_diffrn_reflns_number 1641
_diffrn_reflns_theta_full 66.88
_diffrn_reflns_theta_max 66.88
_diffrn_reflns_theta_min 5.30
_exptl_absorpt_coefficient_mu 0.868
_exptl_absorpt_correction_T_max 0.9579
_exptl_absorpt_correction_T_min 0.9183
_exptl_absorpt_correction_type multi-scan
_exptl_absorpt_process_details
;
CrysAlisPro, Oxford Diffraction Ltd.,
Version 1.171.33.66 (release 28-04-2010 CrysAlis171 .NET)
(compiled Apr 28 2010,14:27:37)
Empirical absorption correction using spherical harmonics,
 implemented in SCALE3 ABSPACK scaling algorithm.
;
_exptl_crystal_colour colourless
_exptl_crystal_density_diffrn 1.339
_exptl_crystal_description prism
_exptl_crystal_F_000 320
_exptl_crystal_size_max 0.10
_exptl_crystal_size_mid 0.10
_exptl_crystal_size_min 0.05
_refine_diff_density_max 0.149
_refine_diff_density_min -0.135
_refine_diff_density_rms 0.038
_refine_ls_extinction_coef 0.0037(7)
_refine_ls_extinction_expression Fc^*^=kFc[1+0.001xFc^2^\l^3^/sin(2\q)]^-1/4^
_refine_ls_extinction_method SHELXL
_refine_ls_goodness_of_fit_ref 0.854
_refine_ls_hydrogen_treatment constr
_refine_ls_matrix_type full
_refine_ls_number_parameters 103
_refine_ls_number_reflns 893
_refine_ls_number_restraints 2
_refine_ls_restrained_S_all 0.853
_refine_ls_R_factor_all 0.0940
_refine_ls_R_factor_gt 0.0530
_refine_ls_shift/su_max 0.000
_refine_ls_shift/su_mean 0.000
_refine_ls_structure_factor_coef Fsqd
_refine_ls_weighting_details 'calc w=1/[\s^2^(Fo^2^)+(0.0000P)^2^+0.2000P] where P=(Fo^2^+2Fc^2^)/3'
_refine_ls_weighting_scheme calc
_refine_ls_wR_factor_gt 0.1017
_refine_ls_wR_factor_ref 0.1340
_reflns_number_gt 512
_reflns_number_total 893
_reflns_threshold_expression >2sigma(I)
_cod_data_source_file cg301639r_si_001.cif
_cod_data_source_block 1-107
_cod_original_sg_symbol_H-M Cc
_cod_database_code 4507505

loop_
_symmetry_equiv_pos_as_xyz
'x, y, z'
'x, -y, z+1/2'
'x+1/2, y+1/2, z'
'x+1/2, -y+1/2, z+1/2'

loop_
_atom_site_label
_atom_site_type_symbol
_atom_site_fract_x
_atom_site_fract_y
_atom_site_fract_z
_atom_site_U_iso_or_equiv
_atom_site_adp_type
_atom_site_occupancy
_atom_site_symmetry_multiplicity
_atom_site_calc_flag
_atom_site_refinement_flags
O1 O 0.9715(2) 0.3194(7) 0.2117(8) 0.0793(15) Uani 1 1 d .
O2 O 0.9165(2) 0.1814(7) 0.4489(7) 0.0724(14) Uani 1 1 d .
O3 O 0.6081(2) 0.2618(7) -0.3913(8) 0.0783(16) Uani 1 1 d .
H3O H 0.5757 0.1993 -0.3521 0.067(19) Uiso 1 1 calc R
C1 C 0.8327(3) 0.2496(8) 0.0845(9) 0.0491(16) Uani 1 1 d .
C2 C 0.8207(3) 0.3232(8) -0.1256(10) 0.0539(15) Uani 1 1 d .
H2 H 0.8643 0.3726 -0.1617 0.065 Uiso 1 1 calc R
C3 C 0.7464(3) 0.3267(9) -0.2859(11) 0.0588(16) Uani 1 1 d .
H3 H 0.7396 0.3751 -0.4288 0.071 Uiso 1 1 calc R
C4 C 0.6819(3) 0.2552(8) -0.2260(9) 0.0575(17) Uani 1 1 d .
C5 C 0.6914(3) 0.1787(9) -0.0190(10) 0.0588(15) Uani 1 1 d .
H5 H 0.6475 0.1310 0.0172 0.071 Uiso 1 1 calc R
C6 C 0.7674(3) 0.1728(9) 0.1372(10) 0.0576(16) Uani 1 1 d .
H6 H 0.7748 0.1176 0.2768 0.069 Uiso 1 1 calc R
C7 C 0.9132(3) 0.2555(9) 0.2490(10) 0.0576(18) Uani 1 1 d .
C8 C 0.9916(4) 0.1898(11) 0.6244(13) 0.080(2) Uani 1 1 d .
H8A H 1.0321 0.1291 0.5752 0.119 Uiso 1 1 calc R
H8B H 0.9866 0.1297 0.7568 0.119 Uiso 1 1 calc R
H8C H 1.0064 0.3162 0.6586 0.119 Uiso 1 1 calc R

loop_
_atom_site_aniso_label
_atom_site_aniso_U_11
_atom_site_aniso_U_22
_atom_site_aniso_U_33
_atom_site_aniso_U_23
_atom_site_aniso_U_13
_atom_site_aniso_U_12
O1 0.046(2) 0.100(3) 0.090(4) 0.015(3) 0.020(2) -0.001(2)
O2 0.052(3) 0.091(3) 0.067(3) 0.011(2) 0.006(2) -0.0067(19)
O3 0.051(3) 0.095(4) 0.080(4) 0.011(3) 0.007(2) -0.003(2)
C1 0.043(3) 0.047(3) 0.059(4) -0.003(3) 0.018(3) 0.000(2)
C2 0.053(3) 0.052(3) 0.060(4) 0.004(3) 0.022(3) 0.002(3)
C3 0.054(3) 0.054(3) 0.069(4) 0.010(3) 0.019(3) 0.006(3)
C4 0.048(4) 0.056(4) 0.063(4) 0.001(3) 0.008(3) 0.004(3)
C5 0.046(3) 0.063(3) 0.070(4) 0.002(3) 0.022(3) -0.005(3)
C6 0.056(3) 0.059(4) 0.057(4) -0.005(3) 0.017(3) -0.001(3)
C7 0.054(4) 0.062(5) 0.053(4) -0.001(3) 0.010(3) 0.005(3)
C8 0.066(4) 0.097(5) 0.061(5) -0.002(4) -0.003(3) -0.001(3)

loop_
_atom_type_symbol
_atom_type_description
_atom_type_scat_dispersion_real
_atom_type_scat_dispersion_imag
_atom_type_scat_source
C C 0.0181 0.0091 'International Tables Vol C Tables 4.2.6.8 and 6.1.1.4'
H H 0.0000 0.0000 'International Tables Vol C Tables 4.2.6.8 and 6.1.1.4'
O O 0.0492 0.0322 'International Tables Vol C Tables 4.2.6.8 and 6.1.1.4'

loop_
_geom_angle_atom_site_label_1
_geom_angle_atom_site_label_2
_geom_angle_atom_site_label_3
_geom_angle
C7 O2 C8 117.5(5)
C4 O3 H3O 109.5
C2 C1 C6 118.7(5)
C2 C1 C7 119.4(4)
C6 C1 C7 121.9(5)
C1 C2 C3 122.4(6)
C1 C2 H2 118.8
C3 C2 H2 118.8
C2 C3 C4 117.6(6)
C2 C3 H3 121.2
C4 C3 H3 121.2
C5 C4 O3 122.3(5)
C5 C4 C3 121.8(5)
O3 C4 C3 115.9(5)
C4 C5 C6 119.3(5)
C4 C5 H5 120.3
C6 C5 H5 120.3
C5 C6 C1 120.1(6)
C5 C6 H6 119.9
C1 C6 H6 119.9
O1 C7 O2 122.1(6)
O1 C7 C1 124.5(5)
O2 C7 C1 113.4(5)
O2 C8 H8A 109.5
O2 C8 H8B 109.5
H8A C8 H8B 109.5
O2 C8 H8C 109.5
H8A C8 H8C 109.5
H8B C8 H8C 109.5

loop_
_geom_bond_atom_site_label_1
_geom_bond_atom_site_label_2
_geom_bond_distance
O1 C7 1.206(8)
O2 C7 1.341(8)
O2 C8 1.434(8)
O3 C4 1.388(6)
O3 H3O 0.8200
C1 C2 1.368(9)
C1 C6 1.398(8)
C1 C7 1.472(7)
C2 C3 1.381(9)
C2 H2 0.9300
C3 C4 1.393(8)
C3 H3 0.9300
C4 C5 1.366(9)
C5 C6 1.391(8)
C5 H5 0.9300
C6 H6 0.9300
C8 H8A 0.9600
C8 H8B 0.9600
C8 H8C 0.9600

loop_
_geom_hbond_atom_site_label_D
_geom_hbond_atom_site_label_H
_geom_hbond_atom_site_label_A
_geom_hbond_distance_DH
_geom_hbond_distance_HA
_geom_hbond_distance_DA
_geom_hbond_angle_DHA
_geom_hbond_site_symmetry_A
O3 H3O O1 0.82 1.99 2.723(6) 149.2 4_454

loop_
_cod_related_entry_id
_cod_related_entry_database
_cod_related_entry_code
1 ChemSpider 7176
